data_2105820
loop_
_publ_author_name
'Rodr\'iguez-Velamaz\'an, Jos\'e Alberto'
'Ca\~nadillas-Delgado, Laura'
'Castro, Miguel'
'McIntyre, Garry J.'
'Real, Jos\'e Antonio'

_publ_section_title
;
 Temperature- and pressure-dependent structural study of
 {Fe(pmd)~2~[Ag(CN)~2~]~2~}~<i>n~</i> spin-crossover compound by neutron
 Laue diffraction
;
_journal_issue 3
_journal_name_full 'Acta Crystallographica Section B'
_journal_page_first 436
_journal_page_last 443
_journal_paper_doi 10.1107/S2052520614003023
_journal_volume 70
_journal_year 2014
_chemical_formula_moiety 'C12 H8 Ag2 Fe N8'
_chemical_formula_sum 'C12 H8 Ag2 Fe N8'
_chemical_formula_weight 535.83
_space_group_IT_number 56
_symmetry_cell_setting orthorhombic
_symmetry_space_group_name_Hall '-P 2ab 2ac'
_symmetry_space_group_name_H-M 'P c c n'
_atom_sites_solution_hydrogens difmap
_atom_sites_solution_primary direct
_atom_sites_solution_secondary difmap
_audit_creation_method SHELXL-97
_cell_angle_alpha 90.00
_cell_angle_beta 90.00
_cell_angle_gamma 90.00
_cell_formula_units_Z 4
_cell_length_a 14.895(3)
_cell_length_b 8.122(3)
_cell_length_c 13.288(3)
_cell_measurement_temperature 187(2)
_cell_volume 1607.5(8)
_computing_cell_refinement 'NEWLAUEGEN (J. Campbell et al, 1998)'
_computing_data_reduction 'ARGONNE-BOXES(C. Wilkinson et al,1988)& LAUENORM (J. W. Campbell et al,1986'
_computing_structure_refinement 'SHELXL-97 (Sheldrick, 1997)'
_diffrn_ambient_temperature 187(2)
_diffrn_measured_fraction_theta_full 0.733
_diffrn_measured_fraction_theta_max 0.733
_diffrn_measurement_device_type 'ILL-VIVALDI Laue single xtal diffractometer'
_diffrn_radiation_source 'ILL neutron source'
_diffrn_radiation_type neutron
_diffrn_radiation_wavelength 0.90-3.00
_diffrn_reflns_av_R_equivalents 0.3211
_diffrn_reflns_av_sigmaI/netI 0.2164
_diffrn_reflns_limit_h_max 18
_diffrn_reflns_limit_h_min -11
_diffrn_reflns_limit_k_max 9
_diffrn_reflns_limit_k_min -9
_diffrn_reflns_limit_l_max 14
_diffrn_reflns_limit_l_min -16
_diffrn_reflns_number 5504
_diffrn_reflns_theta_full 33.39
_diffrn_reflns_theta_max 33.39
_diffrn_reflns_theta_min 4.02
_exptl_absorpt_coefficient_mu 0.084
_exptl_absorpt_correction_type none
_exptl_crystal_colour orange-yellow
_exptl_crystal_density_diffrn 2.214
_exptl_crystal_density_method 'not measured'
_exptl_crystal_description prism
_exptl_crystal_F_000 584
_exptl_crystal_size_max 1.0
_exptl_crystal_size_mid 0.6
_exptl_crystal_size_min 0.5
_refine_diff_density_max 0.895
_refine_diff_density_min -0.990
_refine_ls_extinction_method none
_refine_ls_goodness_of_fit_ref 1.346
_refine_ls_hydrogen_treatment refall
_refine_ls_matrix_type full
_refine_ls_number_parameters 142
_refine_ls_number_reflns 1210
_refine_ls_number_restraints 0
_refine_ls_restrained_S_all 1.346
_refine_ls_R_factor_all 0.2293
_refine_ls_R_factor_gt 0.1664
_refine_ls_shift/su_max 0.000
_refine_ls_shift/su_mean 0.000
_refine_ls_structure_factor_coef Fsqd
_refine_ls_weighting_details 'calc w=1/[\s^2^(Fo^2^)+(0.0000P)^2^+81.4399P] where P=(Fo^2^+2Fc^2^)/3'
_refine_ls_weighting_scheme calc
_refine_ls_wR_factor_gt 0.2593
_refine_ls_wR_factor_ref 0.2807
_reflns_number_gt 943
_reflns_number_total 1210
_reflns_threshold_expression >2sigma(I)
_cod_data_source_file xk5013sup1.cif
_cod_data_source_block fepmd2
_cod_depositor_comments 'Adding full bibliography for 2105819--2105831.cif.'
_cod_database_code 2105820

loop_
_symmetry_equiv_pos_as_xyz
'x, y, z'
'-x+1/2, -y+1/2, z'
'x+1/2, -y, -z+1/2'
'-x, y+1/2, -z+1/2'
'-x, -y, -z'
'x-1/2, y-1/2, -z'
'-x-1/2, y, z-1/2'
'x, -y-1/2, z-1/2'

loop_
_atom_site_type_symbol
_atom_site_label
_atom_site_fract_x
_atom_site_fract_y
_atom_site_fract_z
_atom_site_U_iso_or_equiv
_atom_site_adp_type
_atom_site_calc_flag
_atom_site_refinement_flags
_atom_site_occupancy
_atom_site_symmetry_multiplicity
N N3 0.6051(3) 0.0535(8) 0.0788(4) 0.0191(12) Uani d . 1 1
N N4 0.5645(3) 0.0687(8) -0.1195(3) 0.0206(12) Uani d . 1 1
N N2 0.3744(4) 0.4577(8) -0.0440(4) 0.0257(13) Uani d . 1 1
N N1 0.4508(4) 0.2253(8) 0.0221(4) 0.0199(12) Uani d . 1 1
C C1 0.6111(5) 0.0859(11) -0.1884(5) 0.0236(18) Uani d . 1 1
Ag Ag1 0.7051(5) 0.0867(12) -0.3038(5) 0.023(2) Uani d . 1 1
C C2 0.6701(4) 0.0727(11) 0.1235(5) 0.0206(17) Uani d . 1 1
C C5 0.4107(5) 0.4508(11) 0.1288(5) 0.0251(18) Uani d . 1 1
C C3 0.4130(4) 0.3123(10) -0.0526(5) 0.0173(16) Uani d . 1 1
Fe Fe1 0.5000 0.0000 0.0000 0.015(2) Uani d S 1 2
C C6 0.4503(5) 0.2987(11) 0.1134(5) 0.0218(17) Uani d . 1 1
C C4 0.3707(7) 0.5234(12) 0.0472(6) 0.031(2) Uani d . 1 1
H H5 0.4082(16) 0.505(3) 0.2026(12) 0.058(6) Uani d . 1 1
H H3 0.4147(13) 0.2541(18) -0.1261(11) 0.034(4) Uani d . 1 1
H H6 0.4838(13) 0.234(2) 0.1740(13) 0.043(5) Uani d . 1 1
H H4 0.3383(15) 0.645(3) 0.0523(16) 0.064(7) Uani d . 1 1

loop_
_atom_site_aniso_label
_atom_site_aniso_U_11
_atom_site_aniso_U_22
_atom_site_aniso_U_33
_atom_site_aniso_U_12
_atom_site_aniso_U_13
_atom_site_aniso_U_23
N3 0.015(2) 0.027(3) 0.015(2) -0.004(2) -0.0018(18) -0.001(2)
N4 0.019(2) 0.028(4) 0.015(2) 0.001(2) 0.0045(19) 0.003(2)
N2 0.035(3) 0.021(3) 0.021(3) 0.006(3) -0.002(2) 0.002(2)
N1 0.017(3) 0.029(4) 0.0138(19) 0.003(2) -0.0008(19) -0.001(2)
C1 0.023(3) 0.033(5) 0.014(3) 0.000(3) 0.005(3) 0.005(3)
Ag1 0.013(3) 0.037(6) 0.018(3) -0.004(3) 0.011(3) -0.004(4)
C2 0.018(3) 0.024(5) 0.020(3) 0.000(3) -0.004(3) 0.003(3)
C5 0.037(4) 0.018(5) 0.020(4) 0.007(4) 0.001(3) -0.003(3)
C3 0.024(3) 0.013(4) 0.016(3) 0.007(3) -0.004(2) -0.001(3)
Fe1 0.010(4) 0.026(6) 0.008(3) 0.002(2) 0.000(2) 0.000(2)
C6 0.030(4) 0.022(5) 0.014(3) -0.003(3) 0.003(3) -0.003(3)
C4 0.042(5) 0.029(6) 0.023(4) 0.010(4) 0.001(4) -0.001(3)
H5 0.079(14) 0.078(18) 0.016(8) 0.017(11) 0.002(8) -0.004(8)
H3 0.072(12) 0.015(9) 0.014(7) 0.011(7) 0.008(6) -0.001(5)
H6 0.046(9) 0.052(14) 0.030(9) 0.007(8) -0.016(7) -0.006(7)
H4 0.072(13) 0.056(15) 0.063(12) 0.055(13) 0.009(10) 0.005(10)

loop_
_atom_type_symbol
_atom_type_description
_atom_type_scat_dispersion_real
_atom_type_scat_dispersion_imag
_atom_type_scat_source
C C 0.0000 0.0000 'International Tables Vol C Tables 4.2.6.8 and 6.1.1.4'
H H 0.0000 0.0000 'International Tables Vol C Tables 4.2.6.8 and 6.1.1.4'
Ag Ag 0.0000 0.0000 'International Tables Vol C Tables 4.2.6.8 and 6.1.1.4'
Fe Fe 0.0000 0.0000 'International Tables Vol C Tables 4.2.6.8 and 6.1.1.4'
N N 0.0000 0.0000 'International Tables Vol C Tables 4.2.6.8 and 6.1.1.4'

loop_
_geom_angle_atom_site_label_1
_geom_angle_atom_site_label_2
_geom_angle_atom_site_label_3
_geom_angle_site_symmetry_1
_geom_angle_site_symmetry_3
_geom_angle
C2 N3 Fe1 . . 174.4(6)
C1 N4 Fe1 . . 168.6(6)
C3 N2 C4 . . 117.3(7)
C3 N2 Ag1 . 4_654 119.9(5)
C4 N2 Ag1 . 4_654 122.4(6)
C3 N1 C6 . . 115.4(6)
C3 N1 Fe1 . . 121.9(5)
C6 N1 Fe1 . . 122.7(5)
N4 C1 Ag1 . . 171.5(7)
C1 Ag1 C2 . 7_755 159.6(5)
C1 Ag1 N2 . 4_644 105.6(4)
C2 Ag1 N2 7_755 4_644 91.4(4)
C1 Ag1 Ag1 . 2_655 107.8(4)
C2 Ag1 Ag1 7_755 2_655 69.5(4)
N2 Ag1 Ag1 4_644 2_655 124.9(3)
N3 C2 Ag1 . 7_756 173.8(7)
C4 C5 C6 . . 116.8(7)
C4 C5 H5 . . 122.2(14)
C6 C5 H5 . . 120.9(14)
N2 C3 N1 . . 126.2(6)
N2 C3 H3 . . 118.7(10)
N1 C3 H3 . . 115.2(10)
N3 Fe1 N3 5_655 . 180.0(3)
N3 Fe1 N4 5_655 5_655 88.7(2)
N3 Fe1 N4 . 5_655 91.3(2)
N3 Fe1 N4 5_655 . 91.3(2)
N3 Fe1 N4 . . 88.7(2)
N4 Fe1 N4 5_655 . 180.0(4)
N3 Fe1 N1 5_655 . 89.4(2)
N3 Fe1 N1 . . 90.6(2)
N4 Fe1 N1 5_655 . 87.8(2)
N4 Fe1 N1 . . 92.2(2)
N3 Fe1 N1 5_655 5_655 90.6(2)
N3 Fe1 N1 . 5_655 89.4(2)
N4 Fe1 N1 5_655 5_655 92.2(2)
N4 Fe1 N1 . 5_655 87.8(2)
N1 Fe1 N1 . 5_655 180.0(3)
N1 C6 C5 . . 122.0(7)
N1 C6 H6 . . 116.9(12)
C5 C6 H6 . . 121.1(12)
N2 C4 C5 . . 122.2(9)
N2 C4 H4 . . 115.9(14)
C5 C4 H4 . . 121.8(14)

loop_
_geom_bond_atom_site_label_1
_geom_bond_atom_site_label_2
_geom_bond_site_symmetry_2
_geom_bond_distance
N3 C2 . 1.148(8)
N3 Fe1 . 1.932(5)
N4 C1 . 1.157(8)
N4 Fe1 . 1.939(4)
N2 C3 . 1.318(10)
N2 C4 . 1.325(12)
N2 Ag1 4_654 2.568(9)
N1 C3 . 1.344(9)
N1 C6 . 1.351(9)
N1 Fe1 . 1.992(6)
C1 Ag1 . 2.077(9)
Ag1 C2 7_755 2.097(10)
Ag1 N2 4_644 2.568(9)
Ag1 Ag1 2_655 2.970(18)
C2 Ag1 7_756 2.097(10)
C5 C4 . 1.371(12)
C5 C6 . 1.384(12)
C5 H5 . 1.073(19)
C3 H3 . 1.085(15)
Fe1 N3 5_655 1.932(5)
Fe1 N4 5_655 1.939(4)
Fe1 N1 5_655 1.992(6)
C6 H6 . 1.083(19)
C4 H4 . 1.10(2)
